data_1530744
loop_
_publ_author_name
'Serezhkin, V.N.'
'Soldatkina, M.A.'
'Efremov, V.A.'

_publ_section_title
;
 The crystal structure of Mg U O2 (S O4)2 (H2 O)11
;
_journal_name_full 'Zhurnal Strukturnoi Khimii (Issue-No. from 1981)'
_journal_page_first 174
_journal_page_last 177
_journal_volume 22
_journal_year 1981
_chemical_formula_sum 'H22 Mg O21 S2 U'
_chemical_name_systematic 'Mg U O2 (S O4)2 (H2 O)11'
_space_group_IT_number 15
_symmetry_space_group_name_Hall '-C 2yc'
_symmetry_space_group_name_H-M 'C 1 2/c 1'
_cell_angle_alpha 90
_cell_angle_beta 102.22
_cell_angle_gamma 90
_cell_formula_units_Z 4
_cell_length_a 11.334
_cell_length_b 7.715
_cell_length_c 21.709
_cell_volume 1855.263
_citation_journal_id_ASTM ZSTKAI
_cod_data_source_file Serezhkin_ZSTKAI_1981_1385.cif
_cod_data_source_block H22Mg1O21S2U1
_cod_original_formula_sum 'H22 Mg1 O21 S2 U1'
_cod_database_code 1530744

loop_
_symmetry_equiv_pos_as_xyz
x,y,z
-x,y,-z+1/2
-x,-y,-z
x,-y,z-1/2
x+1/2,y+1/2,z
-x+1/2,y+1/2,-z+1/2
-x+1/2,-y+1/2,-z
x+1/2,-y+1/2,z-1/2

loop_
_atom_site_label
_atom_site_type_symbol
_atom_site_fract_x
_atom_site_fract_y
_atom_site_fract_z
_atom_site_occupancy
_atom_site_U_iso_or_equiv
U1 U+6 0 0.20474 0.25 1 0.0
O4 O-2 0.2857 0.479 0.3385 1 0.0
O6 O-2 0 0.519 0.25 1 0.0
O5 O-2 0.0357 0.203 0.3336 1 0.0
O3 O-2 0.3757 0.458 0.2481 1 0.0
O2 O-2 0.1924 0.312 0.2489 1 0.0
O7 O-2 0.0755 0.726 0.4732 1 0.0
O11 O-2 0.3423 0.466 0.4645 1 0.0
Mg1 Mg+2 0 0.5 0 1 0.0
S1 S+6 0.3085 0.365 0.2894 1 0.0
O9 O-2 0.132 0.49 0.5814 1 0.0
O1 O-2 0.3779 0.214 0.3159 1 0.0
O8 O-2 0.1091 0.35 0.4544 1 0.0
O10 O-2 0.1822 0.778 0.373 1 0.0
